data_7200853
loop_
_publ_author_name
'Fabbiani, Francesca P. A.'
'Dittrich, Birger'
'Florence, Alastair J.'
'Gelbrich, Thomas'
'Hursthouse, Michael B.'
'Kuhs, Werner F.'
'Shankland, Norman'
'Sowa, Heidrun'

_publ_section_title
;
 Crystal structures with a challenge: high-pressure crystallisation of
 ciprofloxacin sodium salts and their recovery to ambient pressure
;
_journal_issue 7
_journal_name_full CrystEngComm
_journal_page_first 1396
_journal_paper_doi 10.1039/b822987b
_journal_volume 11
_journal_year 2009
_chemical_compound_source
;
The compound was used as received from Sigma-Aldrich,
Fancy Road, Poole, U.K.
;
_chemical_formula_moiety 'C17 H18 F N3 O3'
_chemical_formula_sum 'C17 H18 F N3 O3'
_chemical_formula_weight 331.34
_chemical_name_common ciprofloxacin
_space_group_IT_number 2
_symmetry_cell_setting triclinic
_symmetry_space_group_name_Hall '-P 1'
_symmetry_space_group_name_H-M 'P -1'
_cell_angle_alpha 87.868(3)
_cell_angle_beta 85.153(2)
_cell_angle_gamma 88.212(1)
_cell_formula_units_Z 2
_cell_length_a 7.9606(2)
_cell_length_b 8.5798(2)
_cell_length_c 10.7739(3)
_cell_measurement_temperature 298
_cell_volume 732.43(3)
_diffrn_ambient_temperature 298
_diffrn_measurement_device_type
;
Bruker-AXS D8 Advance X-ray powder diffractometer
;
_diffrn_radiation_type 'Cu K\a~1~'
_diffrn_radiation_wavelength 1.54056
_exptl_crystal_colour Colourless
_exptl_crystal_density_diffrn 1.502
_exptl_crystal_description 'Polycrystalline powder'
_exptl_crystal_preparation
;
A sample of ciprofloxacin was lightly ground and placed in a
rotating 0.7 mm borosilicate glass capillary, mounted on Bruker AXS
D8 Advance X-ray powder diffractometer.
;
_pd_proc_ls_prof_R_factor 0.037
_pd_proc_ls_prof_wR_expected 0.016
_pd_proc_ls_prof_wR_factor 0.040
_refine_ls_hydrogen_treatment refxyz
_refine_ls_number_parameters 210
_refine_ls_shift/su_max 0.005
_cod_data_source_file b822987b.txt
_cod_data_source_block 1
_cod_database_code 7200853

loop_
_symmetry_equiv_pos_site_id
_symmetry_equiv_pos_as_xyz
1 x,y,z
2 -x,-y,-z

loop_
_atom_site_label
_atom_site_type_symbol
_atom_site_thermal_displace_type
_atom_site_fract_x
_atom_site_fract_y
_atom_site_fract_z
_atom_site_occupancy
_atom_site_U_iso_or_equiv
_atom_site_calc_flag
_atom_site_refinement_flags
F1 F Uiso 1.1709(5) 0.0353(4) -0.2543(3) 1.000 0.0168 . DT
O1 O Uiso 1.3172(6) 0.4312(4) 0.4202(4) 1.000 0.0168 . DT
O2 O Uiso 1.4388(6) 0.2001(5) 0.3903(5) 1.000 0.0168 . DT
O3 O Uiso 1.4453(4) 0.1483(4) 0.1285(4) 1.000 0.0168 . DT
N1 N Uiso 0.9569(3) 0.3208(2) 0.1835(2) 1.000 0.0168 . DT
N2 N Uiso 0.8403(3) 0.1597(3) -0.2309(2) 1.000 0.0168 . DT
N3 N Uiso 0.6177(3) 0.2257(3) -0.4274(2) 1.000 0.0168 . DT
C1 C Uiso 0.7809(3) 0.3729(2) 0.2023(3) 1.000 0.0168 . DT
C2 C Uiso 0.7328(3) 0.5112(3) 0.27919(19) 1.000 0.0168 . DT
C3 C Uiso 0.7117(3) 0.5155(3) 0.1407(2) 1.000 0.0168 . DT
C4 C Uiso 1.00754(16) 0.25113(13) 0.07328(17) 1.000 0.0168 . DT
C5 C Uiso 1.0651(3) 0.3307(3) 0.2720(2) 1.000 0.0168 . DT
C6 C Uiso 1.2284(3) 0.2745(3) 0.2598(2) 1.000 0.0168 . DT
C7 C Uiso 1.3265(4) 0.3018(3) 0.3689(3) 1.000 0.0168 . DT
C8 C Uiso 1.2955(3) 0.2006(3) 0.1476(2) 1.000 0.0168 . DT
C9 C Uiso 1.1778(2) 0.18924(17) 0.05275(19) 1.000 0.0168 . DT
C10 C Uiso 1.2294(3) 0.1181(3) -0.0602(2) 1.000 0.0168 . DT
C11 C Uiso 1.1181(3) 0.1092(3) -0.1489(2) 1.000 0.0168 . DT
C12 C Uiso 0.9474(3) 0.1687(3) -0.1341(2) 1.000 0.0168 . DT
C13 C Uiso 0.6670(3) 0.2188(3) -0.2015(2) 1.000 0.0168 . DT
C14 C Uiso 0.5514(3) 0.1768(3) -0.2994(2) 1.000 0.0168 . DT
C15 C Uiso 0.7955(3) 0.1677(3) -0.4558(2) 1.000 0.0168 . DT
C16 C Uiso 0.9049(3) 0.2213(3) -0.3570(2) 1.000 0.0168 . DT
C17 C Uiso 0.8961(3) 0.2389(3) -0.0209(2) 1.000 0.0168 . DT
H11 H Uiso 0.7022(11) 0.2846(11) 0.2135(9) 1.000 0.0201 . DT
H21 H Uiso 0.8240(12) 0.5709(10) 0.3099(8) 1.000 0.0201 . DT
H22 H Uiso 0.6301(12) 0.5037(11) 0.3373(8) 1.000 0.0201 . DT
H31 H Uiso 0.7911(12) 0.5760(11) 0.0833(9) 1.000 0.0201 . DT
H32 H Uiso 0.5951(12) 0.5106(13) 0.1143(8) 1.000 0.0201 . DT
H51 H Uiso 1.0273(13) 0.3791(12) 0.3470(8) 1.000 0.0201 . DT
H101 H Uiso 1.3416(12) 0.0768(11) -0.0747(9) 1.000 0.0201 . DT
H131 H Uiso 0.6237(12) 0.1755(11) -0.1188(7) 1.000 0.0201 . DT
H132 H Uiso 0.6676(12) 0.3328(11) -0.1964(8) 1.000 0.0201 . DT
H141 H Uiso 0.5357(13) 0.0626(11) -0.2958(8) 1.000 0.0201 . DT
H142 H Uiso 0.4405(12) 0.2286(11) -0.2807(8) 1.000 0.0201 . DT
H151 H Uiso 0.8395(11) 0.2077(10) -0.5388(8) 1.000 0.0201 . DT
H152 H Uiso 0.7992(12) 0.0520(12) -0.4572(9) 1.000 0.0201 . DT
H161 H Uiso 1.0229(12) 0.1846(11) -0.3771(8) 1.000 0.0201 . DT
H162 H Uiso 0.9040(11) 0.3369(12) -0.3581(8) 1.000 0.0201 . DT
H171 H Uiso 0.7833(12) 0.2791(11) -0.0072(8) 1.000 0.0201 . DT
H311 H Uiso 0.6164(12) 0.3253(10) -0.4355(8) 1.000 0.0201 . DT
H312 H Uiso 0.5622(12) 0.1918(11) -0.4867(8) 1.000 0.0201 . DT

loop_
_geom_angle_atom_site_label_1
_geom_angle_atom_site_label_2
_geom_angle_atom_site_label_3
_geom_angle
C1 N1 C4 117.3(2)
C1 N1 C5 122.4(2)
C4 N1 C5 120.2(2)
C12 N2 C13 115.1(2)
C12 N2 C16 117.1(2)
C13 N2 C16 109.5(2)
C14 N3 C15 111.5(2)
C14 N3 H312 114.9(6)
C15 N3 H311 107.9(7)
C14 N3 H311 110.2(6)
H311 N3 H312 106.8(9)
C15 N3 H312 105.2(7)
N1 C1 C3 123.4(2)
N1 C1 C2 120.2(2)
C2 C1 C3 61.15(14)
C1 C2 C3 59.08(17)
C1 C3 C2 59.77(17)
C9 C4 C17 119.10(17)
N1 C4 C17 121.28(16)
N1 C4 C9 119.62(17)
N1 C5 C6 123.7(2)
C5 C6 C8 120.8(2)
C5 C6 C7 114.3(2)
C7 C6 C8 124.8(2)
O1 C7 O2 122.2(4)
O1 C7 C6 120.8(3)
O2 C7 C6 115.8(3)
O3 C8 C9 120.2(3)
C6 C8 C9 115.2(2)
O3 C8 C6 124.6(3)
C4 C9 C8 120.39(17)
C4 C9 C10 119.52(17)
C8 C9 C10 120.09(17)
C9 C10 C11 119.5(2)
C10 C11 C12 123.6(2)
F1 C11 C12 118.7(2)
F1 C11 C10 117.7(3)
N2 C12 C11 120.7(2)
C11 C12 C17 116.7(2)
N2 C12 C17 122.6(2)
N2 C13 C14 111.82(19)
N3 C14 C13 112.5(2)
N3 C15 C16 109.60(19)
N2 C16 C15 110.3(2)
C4 C17 C12 121.6(2)
N1 C1 H11 112.7(6)
C2 C1 H11 115.5(6)
C3 C1 H11 114.8(6)
C1 C2 H21 118.1(6)
C1 C2 H22 117.1(6)
C3 C2 H21 118.9(5)
C3 C2 H22 117.9(6)
H21 C2 H22 114.6(8)
C1 C3 H31 116.9(6)
C1 C3 H32 116.9(7)
C2 C3 H31 119.2(6)
C2 C3 H32 117.7(5)
H31 C3 H32 115.2(8)
N1 C5 H51 118.7(7)
C6 C5 H51 117.7(7)
C9 C10 H101 120.2(6)
C11 C10 H101 120.3(6)
N2 C13 H131 109.2(6)
N2 C13 H132 109.1(6)
C14 C13 H131 109.8(6)
C14 C13 H132 109.1(6)
H131 C13 H132 107.7(8)
N3 C14 H141 109.1(5)
N3 C14 H142 108.7(5)
C13 C14 H141 109.5(6)
C13 C14 H142 108.7(6)
H141 C14 H142 108.2(8)
N3 C15 H151 110.0(5)
N3 C15 H152 109.9(6)
C16 C15 H151 109.9(5)
C16 C15 H152 109.8(6)
H151 C15 H152 107.7(8)
N2 C16 H161 110.4(5)
N2 C16 H162 109.8(5)
C15 C16 H161 109.4(6)
C15 C16 H162 109.4(5)
H161 C16 H162 107.6(8)
C4 C17 H171 119.2(6)
C12 C17 H171 119.3(6)

loop_
_geom_bond_atom_site_label_1
_geom_bond_atom_site_label_2
_geom_bond_distance
F1 C11 1.351(4)
O1 C7 1.256(5)
O2 C7 1.259(5)
O3 C8 1.264(4)
N1 C1 1.457(3)
N1 C4 1.374(3)
N1 C5 1.345(3)
N2 C12 1.407(3)
N2 C13 1.468(3)
N2 C16 1.495(3)
N3 C14 1.485(3)
N3 C15 1.496(3)
N3 H311 0.856(9)
N3 H312 0.870(9)
C1 C3 1.483(3)
C1 C2 1.494(3)
C2 C3 1.515(3)
C4 C17 1.412(3)
C4 C9 1.443(2)
C5 C6 1.370(3)
C6 C8 1.441(3)
C6 C7 1.495(4)
C8 C9 1.451(3)
C9 C10 1.406(3)
C10 C11 1.363(3)
C11 C12 1.435(3)
C12 C17 1.404(3)
C13 C14 1.517(3)
C15 C16 1.524(3)
C1 H11 0.996(9)
C2 H21 0.988(10)
C2 H22 0.989(9)
C3 H31 0.991(10)
C3 H32 0.996(10)
C5 H51 0.945(9)
C10 H101 0.953(10)
C13 H131 0.991(8)
C13 H132 0.982(10)
C14 H141 0.991(10)
C14 H142 0.985(10)
C15 H151 0.986(9)
C15 H152 0.993(11)
C16 H161 0.990(10)
C16 H162 0.991(11)
C17 H171 0.954(10)
